data_4024662
loop_
_publ_author_name
'Steven J. Robbins'
'Michelle E. Thibault'
'Jason D. Masuda'
'David R. Ward'
'Ren\'e T. Boer\'e'
'Peter W. Dibble'

_publ_contact_author_address
; 
Department of Chemistry and Biochemistry
University of Lethbridge
Lethbridge, AB Canada
T1K 3M4
;
_publ_contact_author_email dibble@uleth.ca
_publ_contact_author_fax +1-403-329-2045
_publ_contact_author_name 'Dibble, Peter W.'
_publ_contact_author_phone +1-403-329-2308
_publ_section_title
;
X-ray Structures of Cyclophanes Derived from Naphtho[1,2-c:5,6-c]difuran
and the Synthesis, Structure, and Reaction Kinetics of Its
1,3,6,8-Tetrasilylated Derivative
;
_journal_name_full 'Journal of Organic Chemistry'
_journal_page_first 5192
_journal_page_last 5198
_journal_paper_doi 10.1021/jo900582r
_journal_volume 74
_journal_year 2009
_chemical_formula_moiety 'C38 H64 O2 Si4'
_chemical_formula_sum 'C38 H64 O2 Si4'
_chemical_formula_weight 665.25
_chemical_melting_point 504.4
_chemical_name_common
;
1,3,6,8-tetrakis(tert-butyldimethylsilyl)
naphtho[1,2-<i>c</i>:5,6-<i>c</i>]difuran
;
_chemical_name_systematic
;
 1,3,6,8-tetrakis(tert-butyldimethylsilyl)
naphtho[1,2-<i>c</i>:5,6-<i>c</i>]difuran
;
_space_group_IT_number 2
_symmetry_cell_setting triclinic
_symmetry_Int_Tables_number 2
_symmetry_space_group_name_Hall '-P 1'
_symmetry_space_group_name_H-M 'P -1'
_atom_sites_solution_hydrogens geom
_atom_sites_solution_primary direct
_atom_sites_solution_secondary difmap
_audit_creation_method SHELXL-97
_audit_update_record
;
2008-04-25 # Formatted by publCIF
;
_cell_angle_alpha 72.0720(10)
_cell_angle_beta 88.2660(10)
_cell_angle_gamma 79.7590(10)
_cell_formula_units_Z 1
_cell_length_a 6.8355(5)
_cell_length_b 11.3386(8)
_cell_length_c 14.1413(10)
_cell_measurement_reflns_used 4983
_cell_measurement_temperature 173(2)
_cell_measurement_theta_max 27.16
_cell_measurement_theta_min 2.79
_cell_volume 1025.84(13)
_computing_cell_refinement 'Bruker SMART'
_computing_data_collection 'Bruker SMART'
_computing_data_reduction 'Bruker SAINT'
_computing_molecular_graphics 'Bruker SHELXTL'
_computing_publication_material 'Bruker SHELXTL'
_computing_structure_refinement 'SHELXL-97 (Sheldrick, 1997)'
_computing_structure_solution 'SHELXS-97 (Sheldrick, 1990)'
_diffrn_ambient_temperature 173(2)
_diffrn_measured_fraction_theta_full 0.997
_diffrn_measured_fraction_theta_max 0.997
_diffrn_measurement_device_type
;
Bruker ApexII CCD area detector
;
_diffrn_measurement_method 'phi and omega scans'
_diffrn_radiation_monochromator graphite
_diffrn_radiation_source 'fine-focus sealed tube'
_diffrn_radiation_type MoK\a
_diffrn_radiation_wavelength 0.71073
_diffrn_reflns_av_R_equivalents 0.0300
_diffrn_reflns_av_sigmaI/netI 0.0378
_diffrn_reflns_limit_h_max 8
_diffrn_reflns_limit_h_min -8
_diffrn_reflns_limit_k_max 13
_diffrn_reflns_limit_k_min -13
_diffrn_reflns_limit_l_max 16
_diffrn_reflns_limit_l_min -16
_diffrn_reflns_number 9931
_diffrn_reflns_theta_full 25.03
_diffrn_reflns_theta_max 25.03
_diffrn_reflns_theta_min 1.92
_diffrn_source_type 'Bruker D8'
_exptl_absorpt_coefficient_mu 0.174
_exptl_absorpt_correction_T_max 0.9916
_exptl_absorpt_correction_T_min 0.9028
_exptl_absorpt_correction_type multi-scan
_exptl_absorpt_process_details
; 
SADABS (Sheldrick, 2004)
;
_exptl_crystal_colour yellow
_exptl_crystal_density_diffrn 1.077
_exptl_crystal_density_method 'not measured'
_exptl_crystal_description Plate
_exptl_crystal_F_000 364
_exptl_crystal_size_max 0.22
_exptl_crystal_size_mid 0.09
_exptl_crystal_size_min 0.04
_refine_diff_density_max 0.333
_refine_diff_density_min -0.188
_refine_diff_density_rms 0.045
_refine_ls_extinction_method none
_refine_ls_goodness_of_fit_ref 1.024
_refine_ls_hydrogen_treatment constr
_refine_ls_matrix_type full
_refine_ls_number_parameters 209
_refine_ls_number_reflns 3604
_refine_ls_number_restraints 0
_refine_ls_restrained_S_all 1.024
_refine_ls_R_factor_all 0.0526
_refine_ls_R_factor_gt 0.0391
_refine_ls_shift/su_max 0.000
_refine_ls_shift/su_mean 0.000
_refine_ls_structure_factor_coef Fsqd
_refine_ls_weighting_details 'calc w=1/[\s^2^(Fo^2^)+(0.0452P)^2^+0.3484P] where P=(Fo^2^+2Fc^2^)/3'
_refine_ls_weighting_scheme calc
_refine_ls_wR_factor_gt 0.0893
_refine_ls_wR_factor_ref 0.0960
_reflns_number_gt 2921
_reflns_number_total 3604
_reflns_threshold_expression >2sigma(I)
_cod_data_source_file jo900582r_si_001.cif
_cod_data_source_block 3b
_cod_depositor_comments
;
The following automatic conversions were performed:
'_symmetry_cell_setting' value 'Triclinic' changed to 'triclinic'
according to '/home/saulius/struct/CIF-dictionaries/cif_core.dic'
dictionary named 'cif_core.dic' version 2.4.1 from 2010-06-29.

Automatic conversion script
Id: cif_fix_enum 1527 2010-12-29 10:47:43Z saulius 
;
_cod_original_sg_symbol_H-M P-1
_cod_database_code 4024662

loop_
_symmetry_equiv_pos_as_xyz
'x, y, z'
'-x, -y, -z'

loop_
_atom_site_label
_atom_site_type_symbol
_atom_site_fract_x
_atom_site_fract_y
_atom_site_fract_z
_atom_site_U_iso_or_equiv
_atom_site_adp_type
_atom_site_occupancy
_atom_site_symmetry_multiplicity
_atom_site_calc_flag
_atom_site_refinement_flags
_atom_site_disorder_assembly
_atom_site_disorder_group
Si1 Si 0.30918(8) 0.21778(5) 0.26482(4) 0.02136(15) Uani 1 1 d . . .
Si2 Si -0.04464(8) 0.67203(5) 0.29189(4) 0.02083(15) Uani 1 1 d . . .
C2 C 0.4236(3) 0.37143(17) 0.38898(13) 0.0195(4) Uani 1 1 d . . .
O1 O 0.15117(18) 0.44372(11) 0.29361(9) 0.0226(3) Uani 1 1 d . . .
C4 C 0.1594(3) 0.53192(17) 0.34229(13) 0.0208(4) Uani 1 1 d . . .
C3 C 0.3285(3) 0.48848(16) 0.40354(13) 0.0189(4) Uani 1 1 d . . .
C1 C 0.3105(3) 0.34656(17) 0.32165(14) 0.0213(4) Uani 1 1 d . . .
C7 C 0.3957(3) 0.69571(17) 0.55824(14) 0.0235(4) Uani 1 1 d . . .
H7 H 0.3302 0.7717 0.5687 0.028 Uiso 1 1 calc R . .
C6 C 0.3196(3) 0.64947(18) 0.49334(14) 0.0238(4) Uani 1 1 d . . .
H6 H 0.1992 0.6945 0.4583 0.029 Uiso 1 1 calc R . .
C5 C 0.4124(3) 0.53485(17) 0.47460(13) 0.0194(4) Uani 1 1 d . . .
C13 C 0.0650(3) 0.79563(18) 0.19346(14) 0.0255(4) Uani 1 1 d . . .
C14 C 0.2315(3) 0.8374(2) 0.23816(17) 0.0358(5) Uani 1 1 d . . .
H14A H 0.2926 0.8970 0.1853 0.043 Uiso 1 1 calc R . .
H14B H 0.3324 0.7637 0.2704 0.043 Uiso 1 1 calc R . .
H14C H 0.1764 0.8781 0.2874 0.043 Uiso 1 1 calc R . .
C11 C -0.1645(3) 0.7409(2) 0.38782(15) 0.0310(5) Uani 1 1 d . . .
H11A H -0.3061 0.7722 0.3706 0.037 Uiso 1 1 calc R . .
H11B H -0.1005 0.8107 0.3903 0.037 Uiso 1 1 calc R . .
H11C H -0.1500 0.6761 0.4529 0.037 Uiso 1 1 calc R . .
C15 C -0.0972(3) 0.91022(19) 0.14853(16) 0.0382(6) Uani 1 1 d . . .
H15A H -0.1524 0.9453 0.2009 0.046 Uiso 1 1 calc R . .
H15B H -0.2031 0.8846 0.1184 0.046 Uiso 1 1 calc R . .
H15C H -0.0399 0.9741 0.0975 0.046 Uiso 1 1 calc R . .
C12 C -0.2347(3) 0.6126(2) 0.23559(16) 0.0326(5) Uani 1 1 d . . .
H12A H -0.2929 0.5507 0.2879 0.039 Uiso 1 1 calc R . .
H12B H -0.1715 0.5728 0.1872 0.039 Uiso 1 1 calc R . .
H12C H -0.3394 0.6831 0.2020 0.039 Uiso 1 1 calc R . .
C16 C 0.1526(4) 0.7423(2) 0.11073(16) 0.0402(6) Uani 1 1 d . . .
H16A H 0.0473 0.7169 0.0799 0.048 Uiso 1 1 calc R . .
H16B H 0.2568 0.6690 0.1391 0.048 Uiso 1 1 calc R . .
H16C H 0.2096 0.8070 0.0604 0.048 Uiso 1 1 calc R . .
C21 C 0.5013(3) 0.08007(18) 0.32945(16) 0.0328(5) Uani 1 1 d . . .
H21A H 0.4806 0.0567 0.4013 0.039 Uiso 1 1 calc R . .
H21B H 0.6337 0.1021 0.3155 0.039 Uiso 1 1 calc R . .
H21C H 0.4906 0.0089 0.3056 0.039 Uiso 1 1 calc R . .
C23 C 0.3600(3) 0.27844(19) 0.12785(14) 0.0272(5) Uani 1 1 d . . .
C26 C 0.3728(4) 0.1729(2) 0.07999(16) 0.0385(6) Uani 1 1 d . . .
H26A H 0.3969 0.2061 0.0088 0.046 Uiso 1 1 calc R . .
H26B H 0.2474 0.1406 0.0890 0.046 Uiso 1 1 calc R . .
H26C H 0.4821 0.1046 0.1116 0.046 Uiso 1 1 calc R . .
C24 C 0.1924(4) 0.3854(2) 0.07541(16) 0.0418(6) Uani 1 1 d . . .
H24A H 0.1839 0.4542 0.1044 0.050 Uiso 1 1 calc R . .
H24B H 0.0661 0.3543 0.0837 0.050 Uiso 1 1 calc R . .
H24C H 0.2198 0.4163 0.0044 0.050 Uiso 1 1 calc R . .
C22 C 0.0576(3) 0.1748(2) 0.28487(18) 0.0379(5) Uani 1 1 d . . .
H22A H 0.0391 0.1215 0.2441 0.045 Uiso 1 1 calc R . .
H22B H -0.0435 0.2515 0.2659 0.045 Uiso 1 1 calc R . .
H22C H 0.0448 0.1288 0.3552 0.045 Uiso 1 1 calc R . .
C25 C 0.5565(4) 0.3273(2) 0.11383(18) 0.0452(6) Uani 1 1 d . . .
H25A H 0.5810 0.3601 0.0427 0.054 Uiso 1 1 calc R . .
H25B H 0.6650 0.2585 0.1457 0.054 Uiso 1 1 calc R . .
H25C H 0.5497 0.3948 0.1442 0.054 Uiso 1 1 calc R . .

loop_
_atom_site_aniso_label
_atom_site_aniso_U_11
_atom_site_aniso_U_22
_atom_site_aniso_U_33
_atom_site_aniso_U_23
_atom_site_aniso_U_13
_atom_site_aniso_U_12
Si1 0.0226(3) 0.0187(3) 0.0243(3) -0.0094(2) -0.0024(2) -0.0017(2)
Si2 0.0198(3) 0.0195(3) 0.0218(3) -0.0059(2) -0.0018(2) -0.0003(2)
C2 0.0224(10) 0.0179(9) 0.0186(9) -0.0069(8) 0.0002(8) -0.0026(8)
O1 0.0234(7) 0.0208(7) 0.0239(7) -0.0094(6) -0.0060(6) 0.0011(6)
C4 0.0258(10) 0.0187(9) 0.0198(10) -0.0090(8) 0.0013(8) -0.0032(8)
C3 0.0214(10) 0.0169(9) 0.0171(9) -0.0040(7) 0.0012(8) -0.0017(8)
C1 0.0227(10) 0.0185(9) 0.0212(10) -0.0064(8) -0.0001(8) 0.0008(8)
C7 0.0251(10) 0.0195(10) 0.0260(10) -0.0107(8) -0.0023(8) 0.0025(8)
C6 0.0219(10) 0.0228(10) 0.0243(10) -0.0073(8) -0.0057(8) 0.0029(8)
C5 0.0231(10) 0.0182(9) 0.0173(9) -0.0064(8) 0.0015(7) -0.0032(8)
C13 0.0289(11) 0.0222(10) 0.0238(10) -0.0060(8) 0.0011(8) -0.0020(8)
C14 0.0366(13) 0.0277(12) 0.0419(13) -0.0055(10) 0.0046(10) -0.0125(10)
C11 0.0279(11) 0.0316(12) 0.0317(12) -0.0112(9) 0.0041(9) 0.0013(9)
C15 0.0468(14) 0.0267(12) 0.0331(12) -0.0019(10) -0.0039(10) 0.0016(10)
C12 0.0243(11) 0.0344(12) 0.0383(13) -0.0114(10) -0.0049(9) -0.0018(9)
C16 0.0529(15) 0.0366(13) 0.0301(12) -0.0101(10) 0.0113(11) -0.0074(11)
C21 0.0395(13) 0.0222(11) 0.0352(12) -0.0105(9) -0.0070(10) 0.0029(9)
C23 0.0313(11) 0.0268(11) 0.0251(11) -0.0107(9) -0.0038(9) -0.0040(9)
C26 0.0537(15) 0.0341(12) 0.0314(12) -0.0169(10) -0.0015(11) -0.0043(11)
C24 0.0591(16) 0.0329(12) 0.0279(12) -0.0083(10) -0.0105(11) 0.0057(11)
C22 0.0318(12) 0.0380(13) 0.0508(15) -0.0213(11) 0.0058(10) -0.0113(10)
C25 0.0497(15) 0.0563(16) 0.0350(13) -0.0150(12) 0.0092(11) -0.0232(13)

loop_
_atom_type_symbol
_atom_type_description
_atom_type_scat_dispersion_real
_atom_type_scat_dispersion_imag
_atom_type_scat_source
C C 0.0033 0.0016 'International Tables Vol C Tables 4.2.6.8 and 6.1.1.4'
H H 0.0000 0.0000 'International Tables Vol C Tables 4.2.6.8 and 6.1.1.4'
O O 0.0106 0.0060 'International Tables Vol C Tables 4.2.6.8 and 6.1.1.4'
Si Si 0.0817 0.0704 'International Tables Vol C Tables 4.2.6.8 and 6.1.1.4'

loop_
_geom_angle_atom_site_label_1
_geom_angle_atom_site_label_2
_geom_angle_atom_site_label_3
_geom_angle
_geom_angle_site_symmetry_1
_geom_angle_site_symmetry_3
_geom_angle_publ_flag
C22 Si1 C21 110.01(10) . . ?
C22 Si1 C1 106.36(9) . . ?
C21 Si1 C1 109.08(9) . . ?
C22 Si1 C23 111.15(10) . . ?
C21 Si1 C23 111.12(10) . . ?
C1 Si1 C23 108.98(9) . . ?
C12 Si2 C11 108.96(10) . . ?
C12 Si2 C4 105.32(9) . . ?
C11 Si2 C4 114.26(9) . . ?
C12 Si2 C13 110.60(9) . . ?
C11 Si2 C13 109.75(9) . . ?
C4 Si2 C13 107.85(9) . . ?
C1 C2 C7 131.91(17) . 2_666 ?
C1 C2 C3 108.05(16) . . ?
C7 C2 C3 120.05(16) 2_666 . ?
C1 O1 C4 110.69(14) . . ?
O1 C4 C3 106.83(15) . . ?
O1 C4 Si2 109.55(12) . . ?
C3 C4 Si2 143.18(14) . . ?
C4 C3 C2 106.96(16) . . ?
C4 C3 C5 133.20(17) . . ?
C2 C3 C5 119.80(16) . . ?
C2 C1 O1 107.46(15) . . ?
C2 C1 Si1 137.95(14) . . ?
O1 C1 Si1 114.51(13) . . ?
C6 C7 C2 118.82(17) . 2_666 ?
C6 C7 H7 120.6 . . ?
C2 C7 H7 120.6 2_666 . ?
C7 C6 C5 122.92(17) . . ?
C7 C6 H6 118.5 . . ?
C5 C6 H6 118.5 . . ?
C5 C5 C6 120.3(2) 2_666 . ?
C5 C5 C3 118.0(2) 2_666 . ?
C6 C5 C3 121.63(16) . . ?
C14 C13 C15 109.00(17) . . ?
C14 C13 C16 108.18(18) . . ?
C15 C13 C16 109.14(17) . . ?
C14 C13 Si2 110.65(14) . . ?
C15 C13 Si2 109.65(14) . . ?
C16 C13 Si2 110.19(14) . . ?
C13 C14 H14A 109.5 . . ?
C13 C14 H14B 109.5 . . ?
H14A C14 H14B 109.5 . . ?
C13 C14 H14C 109.5 . . ?
H14A C14 H14C 109.5 . . ?
H14B C14 H14C 109.5 . . ?
Si2 C11 H11A 109.5 . . ?
Si2 C11 H11B 109.5 . . ?
H11A C11 H11B 109.5 . . ?
Si2 C11 H11C 109.5 . . ?
H11A C11 H11C 109.5 . . ?
H11B C11 H11C 109.5 . . ?
C13 C15 H15A 109.5 . . ?
C13 C15 H15B 109.5 . . ?
H15A C15 H15B 109.5 . . ?
C13 C15 H15C 109.5 . . ?
H15A C15 H15C 109.5 . . ?
H15B C15 H15C 109.5 . . ?
Si2 C12 H12A 109.5 . . ?
Si2 C12 H12B 109.5 . . ?
H12A C12 H12B 109.5 . . ?
Si2 C12 H12C 109.5 . . ?
H12A C12 H12C 109.5 . . ?
H12B C12 H12C 109.5 . . ?
C13 C16 H16A 109.5 . . ?
C13 C16 H16B 109.5 . . ?
H16A C16 H16B 109.5 . . ?
C13 C16 H16C 109.5 . . ?
H16A C16 H16C 109.5 . . ?
H16B C16 H16C 109.5 . . ?
Si1 C21 H21A 109.5 . . ?
Si1 C21 H21B 109.5 . . ?
H21A C21 H21B 109.5 . . ?
Si1 C21 H21C 109.5 . . ?
H21A C21 H21C 109.5 . . ?
H21B C21 H21C 109.5 . . ?
C25 C23 C24 109.17(18) . . ?
C25 C23 C26 108.91(18) . . ?
C24 C23 C26 108.50(17) . . ?
C25 C23 Si1 109.80(14) . . ?
C24 C23 Si1 109.97(14) . . ?
C26 C23 Si1 110.45(14) . . ?
C23 C26 H26A 109.5 . . ?
C23 C26 H26B 109.5 . . ?
H26A C26 H26B 109.5 . . ?
C23 C26 H26C 109.5 . . ?
H26A C26 H26C 109.5 . . ?
H26B C26 H26C 109.5 . . ?
C23 C24 H24A 109.5 . . ?
C23 C24 H24B 109.5 . . ?
H24A C24 H24B 109.5 . . ?
C23 C24 H24C 109.5 . . ?
H24A C24 H24C 109.5 . . ?
H24B C24 H24C 109.5 . . ?
Si1 C22 H22A 109.5 . . ?
Si1 C22 H22B 109.5 . . ?
H22A C22 H22B 109.5 . . ?
Si1 C22 H22C 109.5 . . ?
H22A C22 H22C 109.5 . . ?
H22B C22 H22C 109.5 . . ?
C23 C25 H25A 109.5 . . ?
C23 C25 H25B 109.5 . . ?
H25A C25 H25B 109.5 . . ?
C23 C25 H25C 109.5 . . ?
H25A C25 H25C 109.5 . . ?
H25B C25 H25C 109.5 . . ?

loop_
_geom_bond_atom_site_label_1
_geom_bond_atom_site_label_2
_geom_bond_distance
_geom_bond_site_symmetry_2
_geom_bond_publ_flag
Si1 C22 1.859(2) . ?
Si1 C21 1.861(2) . ?
Si1 C1 1.8722(19) . ?
Si1 C23 1.889(2) . ?
Si2 C12 1.865(2) . ?
Si2 C11 1.865(2) . ?
Si2 C4 1.8846(19) . ?
Si2 C13 1.890(2) . ?
C2 C1 1.368(3) . ?
C2 C7 1.426(3) 2_666 ?
C2 C3 1.442(2) . ?
O1 C1 1.374(2) . ?
O1 C4 1.387(2) . ?
C4 C3 1.387(3) . ?
C3 C5 1.443(2) . ?
C7 C6 1.345(3) . ?
C7 C2 1.426(3) 2_666 ?
C7 H7 0.9500 . ?
C6 C5 1.439(3) . ?
C6 H6 0.9500 . ?
C5 C5 1.393(4) 2_666 ?
C13 C14 1.529(3) . ?
C13 C15 1.531(3) . ?
C13 C16 1.535(3) . ?
C14 H14A 0.9800 . ?
C14 H14B 0.9800 . ?
C14 H14C 0.9800 . ?
C11 H11A 0.9800 . ?
C11 H11B 0.9800 . ?
C11 H11C 0.9800 . ?
C15 H15A 0.9800 . ?
C15 H15B 0.9800 . ?
C15 H15C 0.9800 . ?
C12 H12A 0.9800 . ?
C12 H12B 0.9800 . ?
C12 H12C 0.9800 . ?
C16 H16A 0.9800 . ?
C16 H16B 0.9800 . ?
C16 H16C 0.9800 . ?
C21 H21A 0.9800 . ?
C21 H21B 0.9800 . ?
C21 H21C 0.9800 . ?
C23 C25 1.527(3) . ?
C23 C24 1.529(3) . ?
C23 C26 1.535(3) . ?
C26 H26A 0.9800 . ?
C26 H26B 0.9800 . ?
C26 H26C 0.9800 . ?
C24 H24A 0.9800 . ?
C24 H24B 0.9800 . ?
C24 H24C 0.9800 . ?
C22 H22A 0.9800 . ?
C22 H22B 0.9800 . ?
C22 H22C 0.9800 . ?
C25 H25A 0.9800 . ?
C25 H25B 0.9800 . ?
C25 H25C 0.9800 . ?

loop_
_geom_torsion_atom_site_label_1
_geom_torsion_atom_site_label_2
_geom_torsion_atom_site_label_3
_geom_torsion_atom_site_label_4
_geom_torsion
_geom_torsion_site_symmetry_1
_geom_torsion_site_symmetry_2
_geom_torsion_site_symmetry_3
_geom_torsion_site_symmetry_4
_geom_torsion_publ_flag
C4 C3 C5 C6 -0.8(3) . . . . ?
C7 C6 C5 C3 -179.18(18) . . . . ?
